data_7245328
loop_
_publ_author_name
'Wang, Xinmei'
'Qi, Lu'
'Wu, Lei'
'Zhang, Ruixin'
'Abudoureheman, Maierhaba'
'Lv, Jiarong'
'Wang, Peng'
'Dong, Xiaoyu'
'Jing, Qun'
'Chen, Zhaohui'

_publ_section_title
;
 Synergistic effect of 2[V2P2O14]\\infty layers and hydrogen bonds
 inducing large birefringence in M(VO)2(PO4)2&#x00B7;4H2O (M = Ca, Sr, Ba)
 system
;
_journal_name_full CrystEngComm
_journal_paper_doi 10.1039/D2CE00728B
_journal_year 2022
_chemical_absolute_configuration ad
_chemical_formula_moiety 'H8 O14 P2 Sr V2'
_chemical_formula_sum 'H8 O14 P2 Sr V2'
_chemical_formula_weight 483.50
_space_group_crystal_system monoclinic
_space_group_IT_number 9
_space_group_name_Hall 'C -2yc'
_space_group_name_H-M_alt 'C 1 c 1'
_atom_sites_solution_hydrogens difmap
_atom_sites_solution_primary dual
_audit_creation_date 2021-08-04
_audit_creation_method
;
Olex2 1.5
(compiled 2021.07.19 svn.r715e62df for OlexSys, GUI svn.r6383)
;
_audit_update_record
;
2022-02-24 deposited with the CCDC.	2022-08-16 downloaded from the CCDC.
;
_cell_angle_alpha 90
_cell_angle_beta 100.406(3)
_cell_angle_gamma 90
_cell_formula_units_Z 4
_cell_length_a 9.0039(3)
_cell_length_b 8.9895(3)
_cell_length_c 12.7798(5)
_cell_measurement_reflns_used 36
_cell_measurement_temperature 297
_cell_measurement_theta_max 23
_cell_measurement_theta_min 3
_cell_volume 1017.39(6)
_computing_molecular_graphics 'Olex2 1.5 (Dolomanov et al., 2009)'
_computing_publication_material 'Olex2 1.5 (Dolomanov et al., 2009)'
_computing_structure_refinement 'SHELXL 2018/3 (Sheldrick, 2015)'
_computing_structure_solution 'SHELXT  (Sheldrick, 2015)'
_diffrn_ambient_temperature 297
_diffrn_measured_fraction_theta_full 0.999
_diffrn_measured_fraction_theta_max 0.870
_diffrn_measurement_device_type 'multiwire proportional'
_diffrn_measurement_method 'phi and omega scans'
_diffrn_radiation_monochromator graphite
_diffrn_radiation_type MoK\a
_diffrn_radiation_wavelength 0.71073
_diffrn_reflns_av_R_equivalents 0.0323
_diffrn_reflns_av_unetI/netI 0.0471
_diffrn_reflns_Laue_measured_fraction_full 0.999
_diffrn_reflns_Laue_measured_fraction_max 0.870
_diffrn_reflns_limit_h_max 11
_diffrn_reflns_limit_h_min -11
_diffrn_reflns_limit_k_max 10
_diffrn_reflns_limit_k_min -11
_diffrn_reflns_limit_l_max 16
_diffrn_reflns_limit_l_min -15
_diffrn_reflns_number 4090
_diffrn_reflns_point_group_measured_fraction_full 0.875
_diffrn_reflns_point_group_measured_fraction_max 0.721
_diffrn_reflns_theta_full 25.242
_diffrn_reflns_theta_max 29.514
_diffrn_reflns_theta_min 3.229
_exptl_absorpt_coefficient_mu 7.423
_exptl_absorpt_correction_T_max 0.5877
_exptl_absorpt_correction_T_min 0.3124
_exptl_absorpt_correction_type multi-scan
_exptl_absorpt_process_details SADABS
_exptl_crystal_colour colourless
_exptl_crystal_colour_primary colourless
_exptl_crystal_density_diffrn 3.157
_exptl_crystal_density_method 'not measured'
_exptl_crystal_description block
_exptl_crystal_F_000 936
_exptl_crystal_size_max 0.15
_exptl_crystal_size_mid 0.12
_exptl_crystal_size_min 0.11
_refine_diff_density_max 0.640
_refine_diff_density_min -0.749
_refine_diff_density_rms 0.145
_refine_ls_abs_structure_details
;
 Refined as an inversion twin.
;
_refine_ls_abs_structure_Flack 0.456(11)
_refine_ls_extinction_method none
_refine_ls_goodness_of_fit_ref 1.032
_refine_ls_hydrogen_treatment constr
_refine_ls_matrix_type full
_refine_ls_number_parameters 173
_refine_ls_number_reflns 2053
_refine_ls_number_restraints 28
_refine_ls_restrained_S_all 1.085
_refine_ls_R_factor_all 0.0303
_refine_ls_R_factor_gt 0.0295
_refine_ls_shift/su_max 0.000
_refine_ls_shift/su_mean 0.000
_refine_ls_structure_factor_coef Fsqd
_refine_ls_weighting_details 'w=1/[\s^2^(Fo^2^)+(0.0328P)^2^] where P=(Fo^2^+2Fc^2^)/3'
_refine_ls_weighting_scheme calc
_refine_ls_wR_factor_gt 0.0656
_refine_ls_wR_factor_ref 0.0661
_reflns_Friedel_coverage 0.656
_reflns_Friedel_fraction_full 0.751
_reflns_Friedel_fraction_max 0.573
_reflns_number_gt 2007
_reflns_number_total 2053
_reflns_threshold_expression 'I > 2\s(I)'
_cod_data_source_file d2ce00728b2.cif
_cod_data_source_block 1_CCDC1
_cod_database_code 7245328
_shelx_shelxl_version_number 2018/3
_shelx_space_group_comment
;
The symmetry employed for this shelxl refinement is uniquely defined
by the following loop, which should always be used as a source of
symmetry information in preference to the above space-group names.
They are only intended as comments.
;
_shelx_estimated_absorpt_t_max 0.496
_shelx_estimated_absorpt_t_min 0.402
_olex2_refinement_description
;
1. Twinned data refinement
 Scales: 0.544(11)
 0.456(11)
2. Fixed Uiso
 At 1.5 times of:
  All O(H,H) groups
3. Restrained distances
 Sr1-H11A \\sim Sr1-H11B
 with sigma of 0.02
 Sr1-H12A \\sim Sr1-H12B
 with sigma of 0.02
4. Uiso/Uaniso restraints and constraints
Uanis(O1) \\sim Ueq, Uanis(O14) \\sim Ueq, Uanis(O2) \\sim Ueq, Uanis(O8) \\sim
Ueq: with sigma of 0.003 and sigma for terminal atoms of 0.006
5.a Riding coordinates:
 O11(H11A,H11B), O12(H12A,H12B), O13(H13A,H13B), O14(H14A,H14B)
;
_olex2_submission_special_instructions 'No special instructions were received'

loop_
_space_group_symop_operation_xyz
'x, y, z'
'x, -y, z+1/2'
'x+1/2, y+1/2, z'
'x+1/2, -y+1/2, z+1/2'

loop_
_atom_site_label
_atom_site_type_symbol
_atom_site_fract_x
_atom_site_fract_y
_atom_site_fract_z
_atom_site_U_iso_or_equiv
_atom_site_adp_type
_atom_site_occupancy
_atom_site_site_symmetry_order
_atom_site_calc_flag
_atom_site_refinement_flags_posn
_atom_site_refinement_flags_adp
_atom_site_refinement_flags_occupancy
_atom_site_disorder_assembly
_atom_site_disorder_group
Sr1 Sr 0.23960(8) 0.80940(6) 0.38429(7) 0.00675(14) Uani 1 1 d D . . . .
V1 V 0.35917(11) 0.89280(12) 0.08652(9) 0.0046(3) Uani 1 1 d . . . . .
V2 V -0.11461(10) 0.88775(13) 0.17663(9) 0.0042(3) Uani 1 1 d . . . . .
P1 P 0.12340(19) 0.85730(17) 0.63129(18) 0.0044(3) Uani 1 1 d . . . . .
P2 P 0.1233(2) 0.64301(17) 0.12904(18) 0.0048(3) Uani 1 1 d . . . . .
O1 O 0.2419(5) 0.7692(5) 0.7098(4) 0.0061(10) Uani 1 1 d . U . . .
O2 O 0.1975(5) 0.9511(5) 0.5540(4) 0.0053(9) Uani 1 1 d . U . . .
O3 O 0.0426(5) 0.9538(5) 0.7022(4) 0.0062(10) Uani 1 1 d . . . . .
O4 O 0.0144(5) 0.7537(5) 0.5593(4) 0.0071(10) Uani 1 1 d . . . . .
O5 O 0.2353(5) 0.5413(5) 0.2002(4) 0.0060(9) Uani 1 1 d . . . . .
O6 O -0.0033(5) 0.5557(5) 0.0590(4) 0.0064(10) Uani 1 1 d . . . . .
O7 O 0.2025(5) 0.7309(5) 0.0504(4) 0.0061(10) Uani 1 1 d . . . . .
O8 O 0.0615(5) 0.7464(5) 0.2064(4) 0.0060(9) Uani 1 1 d . U . . .
O9 O -0.1508(5) 0.8736(5) 0.0499(4) 0.0100(12) Uani 1 1 d . . . . .
O10 O 0.3758(5) 0.8879(5) 0.2135(4) 0.0074(11) Uani 1 1 d . . . . .
O11 O 0.1237(5) 0.5407(5) 0.3806(4) 0.0090(10) Uani 1 1 d . . . . .
H11A H 0.180395 0.518504 0.336090 0.014 Uiso 1 1 d DR U . . .
H11B H 0.151825 0.498114 0.440310 0.014 Uiso 1 1 d DR U . . .
O12 O 0.4925(5) 0.6889(5) 0.3821(5) 0.0104(11) Uani 1 1 d . . . . .
H12A H 0.565247 0.704007 0.433480 0.016 Uiso 1 1 d DR U . . .
H12B H 0.531927 0.696807 0.326710 0.016 Uiso 1 1 d DR U . . .
O13 O 0.3343(5) 1.0861(5) 0.3971(4) 0.0078(10) Uani 1 1 d . . . . .
H13A H 0.418346 1.096167 0.376057 0.012 Uiso 1 1 d R U . . .
H13B H 0.268886 1.147857 0.363287 0.012 Uiso 1 1 d R U . . .
O14 O -0.0512(5) 0.8967(5) 0.3621(4) 0.0062(10) Uani 1 1 d . U . . .
H14A H -0.103290 0.833481 0.391530 0.009 Uiso 1 1 d R U . . .
H14B H -0.058080 0.983551 0.386580 0.009 Uiso 1 1 d R U . . .

loop_
_atom_site_aniso_label
_atom_site_aniso_U_11
_atom_site_aniso_U_22
_atom_site_aniso_U_33
_atom_site_aniso_U_23
_atom_site_aniso_U_13
_atom_site_aniso_U_12
Sr1 0.0067(2) 0.0057(3) 0.0078(3) -0.0012(3) 0.00090(18) 0.0003(3)
V1 0.0053(5) 0.0031(5) 0.0054(7) 0.0004(5) 0.0013(4) 0.0005(4)
V2 0.0044(5) 0.0029(5) 0.0054(7) -0.0002(5) 0.0010(4) 0.0005(4)
P1 0.0039(7) 0.0039(7) 0.0051(8) 0.0006(8) -0.0001(5) -0.0004(6)
P2 0.0053(7) 0.0032(7) 0.0062(9) -0.0004(8) 0.0015(6) -0.0006(6)
O1 0.007(2) 0.004(2) 0.007(2) -0.0005(18) 0.0003(17) 0.0022(15)
O2 0.0069(19) 0.0026(19) 0.006(2) -0.0006(17) 0.0009(16) -0.0032(15)
O3 0.005(2) 0.006(2) 0.008(3) 0.0022(19) 0.0020(17) 0.0025(17)
O4 0.007(2) 0.005(2) 0.009(3) -0.0009(19) 0.0003(18) -0.0032(16)
O5 0.006(2) 0.005(2) 0.008(3) -0.0004(19) 0.0033(17) 0.0010(16)
O6 0.005(2) 0.007(2) 0.007(3) -0.0009(19) 0.0015(18) -0.0042(16)
O7 0.007(2) 0.003(2) 0.008(3) -0.001(2) 0.0007(18) -0.0023(16)
O8 0.0053(19) 0.0043(19) 0.008(2) -0.0005(17) 0.0010(16) -0.0002(15)
O9 0.008(2) 0.009(2) 0.012(3) 0.000(2) 0.002(2) -0.0002(17)
O10 0.008(2) 0.008(2) 0.006(3) -0.0025(19) 0.0004(19) -0.0005(16)
O11 0.009(2) 0.011(2) 0.008(3) 0.003(2) 0.0023(17) 0.0011(18)
O12 0.010(2) 0.011(3) 0.009(3) 0.000(2) 0.0008(19) 0.0008(17)
O13 0.004(2) 0.007(2) 0.013(3) 0.0009(19) 0.0028(19) 0.0029(16)
O14 0.009(2) 0.003(2) 0.007(2) -0.0015(16) 0.0025(17) -0.0002(15)

loop_
_atom_type_symbol
_atom_type_description
_atom_type_scat_dispersion_real
_atom_type_scat_dispersion_imag
_atom_type_scat_source
H H 0.0000 0.0000 'International Tables Vol C Tables 4.2.6.8 and 6.1.1.4'
O O 0.0106 0.0060 'International Tables Vol C Tables 4.2.6.8 and 6.1.1.4'
P P 0.1023 0.0942 'International Tables Vol C Tables 4.2.6.8 and 6.1.1.4'
Sr Sr -1.5307 3.2498 'International Tables Vol C Tables 4.2.6.8 and 6.1.1.4'
V V 0.3005 0.5294 'International Tables Vol C Tables 4.2.6.8 and 6.1.1.4'

loop_
_geom_angle_atom_site_label_1
_geom_angle_atom_site_label_2
_geom_angle_atom_site_label_3
_geom_angle
_geom_angle_site_symmetry_1
_geom_angle_site_symmetry_3
_geom_angle_publ_flag
V1 Sr1 H11A 149.9 2_575 . ?
P1 Sr1 V1 52.36(3) . 2_575 ?
P1 Sr1 P2 141.60(5) . . ?
P1 Sr1 H11A 104.0 . . ?
P2 Sr1 V1 158.65(4) . 2_575 ?
P2 Sr1 H11A 51.4 . . ?
O2 Sr1 V1 30.78(10) . 2_575 ?
O2 Sr1 P1 23.44(10) . . ?
O2 Sr1 P2 154.71(10) . . ?
O2 Sr1 O6 54.59(12) . 4_565 ?
O2 Sr1 O9 74.62(15) . 4_565 ?
O2 Sr1 O10 132.97(14) . . ?
O2 Sr1 O11 110.35(16) . . ?
O2 Sr1 H11A 127.5 . . ?
O2 Sr1 O13 65.08(15) . . ?
O2 Sr1 O14 70.13(14) . . ?
O6 Sr1 V1 32.13(8) 4_565 2_575 ?
O6 Sr1 P1 67.54(9) 4_565 . ?
O6 Sr1 P2 149.84(10) 4_565 . ?
O6 Sr1 H11A 128.3 4_565 . ?
O8 Sr1 V1 144.67(10) . 2_575 ?
O8 Sr1 P1 125.03(11) . . ?
O8 Sr1 P2 22.44(10) . . ?
O8 Sr1 O2 132.57(14) . . ?
O8 Sr1 O6 164.11(15) . 4_565 ?
O8 Sr1 O9 128.97(14) . 4_565 ?
O8 Sr1 O10 70.02(15) . . ?
O8 Sr1 O11 66.64(15) . . ?
O8 Sr1 H11A 61.8 . . ?
O8 Sr1 O13 113.80(15) . . ?
O8 Sr1 O14 62.46(15) . . ?
O9 Sr1 V1 82.92(11) 4_565 2_575 ?
O9 Sr1 P1 60.15(12) 4_565 . ?
O9 Sr1 P2 117.57(11) 4_565 . ?
O9 Sr1 O6 64.23(13) 4_565 4_565 ?
O9 Sr1 O10 127.91(16) 4_565 . ?
O9 Sr1 H11A 67.9 4_565 . ?
O10 Sr1 V1 104.37(10) . 2_575 ?
O10 Sr1 P1 156.32(10) . . ?
O10 Sr1 P2 59.14(10) . . ?
O10 Sr1 O6 94.98(14) . 4_565 ?
O10 Sr1 H11A 99.3 . . ?
O11 Sr1 V1 137.19(12) . 2_575 ?
O11 Sr1 P1 86.97(12) . . ?
O11 Sr1 P2 63.17(12) . . ?
O11 Sr1 O6 127.18(14) . 4_565 ?
O11 Sr1 O9 62.95(15) . 4_565 ?
O11 Sr1 O10 116.68(15) . . ?
O11 Sr1 H11A 18.3 . . ?
O11 Sr1 O14 83.74(13) . . ?
O12 Sr1 V1 99.61(12) . 2_575 ?
O12 Sr1 P1 118.42(13) . . ?
O12 Sr1 P2 85.78(13) . . ?
O12 Sr1 O2 119.13(16) . . ?
O12 Sr1 O6 67.97(14) . 4_565 ?
O12 Sr1 O8 108.19(16) . . ?
O12 Sr1 O9 63.15(17) . 4_565 ?
O12 Sr1 O10 64.79(16) . . ?
O12 Sr1 O11 87.79(15) . . ?
O12 Sr1 H11A 74.0 . . ?
O12 Sr1 O13 97.10(15) . . ?
O12 Sr1 O14 169.37(15) . . ?
O13 Sr1 V1 39.58(12) . 2_575 ?
O13 Sr1 P1 88.52(12) . . ?
O13 Sr1 P2 119.50(12) . . ?
O13 Sr1 O6 53.33(13) . 4_565 ?
O13 Sr1 O9 117.14(15) . 4_565 ?
O13 Sr1 O10 67.93(15) . . ?
O13 Sr1 O11 174.52(16) . . ?
O13 Sr1 H11A 167.0 . . ?
O13 Sr1 O14 91.67(13) . . ?
O14 Sr1 V1 90.97(10) . 2_575 ?
O14 Sr1 P1 67.63(11) . . ?
O14 Sr1 P2 84.67(11) . . ?
O14 Sr1 O6 122.45(13) . 4_565 ?
O14 Sr1 O9 117.79(15) . 4_565 ?
O14 Sr1 O10 113.63(15) . . ?
O14 Sr1 H11A 96.3 . . ?
O2 V1 Sr1 41.45(14) 2_574 2_574 ?
O2 V1 O7 90.32(18) 2_574 . ?
O2 V1 O13 78.68(18) 2_574 2_574 ?
O4 V1 Sr1 118.34(16) 4_564 2_574 ?
O4 V1 O2 158.1(2) 4_564 2_574 ?
O4 V1 O7 88.12(19) 4_564 . ?
O4 V1 O13 79.44(19) 4_564 2_574 ?
O6 V1 Sr1 57.45(14) 3 2_574 ?
O6 V1 O2 84.29(18) 3 2_574 ?
O6 V1 O4 88.7(2) 3 4_564 ?
O6 V1 O7 157.0(2) 3 . ?
O6 V1 O13 73.18(18) 3 2_574 ?
O7 V1 Sr1 104.79(15) . 2_574 ?
O7 V1 O13 83.82(19) . 2_574 ?
O10 V1 Sr1 132.97(17) . 2_574 ?
O10 V1 O2 99.2(2) . 2_574 ?
O10 V1 O4 102.6(2) . 4_564 ?
O10 V1 O6 104.6(2) . 3 ?
O10 V1 O7 98.3(2) . . ?
O10 V1 O13 177.0(2) . 2_574 ?
O13 V1 Sr1 44.22(11) 2_574 2_574 ?
O1 V2 Sr1 102.22(15) 4_464 . ?
O1 V2 O8 91.81(19) 4_464 . ?
O1 V2 O14 81.90(19) 4_464 . ?
O3 V2 Sr1 62.59(14) 2_574 . ?
O3 V2 O1 158.7(2) 2_574 4_464 ?
O3 V2 O8 84.73(18) 2_574 . ?
O3 V2 O14 76.87(19) 2_574 . ?
O5 V2 Sr1 121.70(14) 3_455 . ?
O5 V2 O1 88.57(19) 3_455 4_464 ?
O5 V2 O3 87.77(18) 3_455 2_574 ?
O5 V2 O8 160.2(2) 3_455 . ?
O5 V2 O14 82.57(18) 3_455 . ?
O8 V2 Sr1 39.10(14) . . ?
O8 V2 O14 77.90(19) . . ?
O9 V2 Sr1 132.82(18) . . ?
O9 V2 O1 97.8(2) . 4_464 ?
O9 V2 O3 103.4(2) . 2_574 ?
O9 V2 O5 100.9(2) . 3_455 ?
O9 V2 O8 98.7(2) . . ?
O9 V2 O14 176.5(2) . . ?
O14 V2 Sr1 44.18(10) . . ?
O1 P1 Sr1 103.7(2) . . ?
O2 P1 Sr1 42.22(18) . . ?
O2 P1 O1 111.7(3) . . ?
O3 P1 Sr1 148.1(2) . . ?
O3 P1 O1 104.6(3) . . ?
O3 P1 O2 112.1(2) . . ?
O3 P1 O4 112.3(3) . . ?
O4 P1 Sr1 69.5(2) . . ?
O4 P1 O1 111.7(3) . . ?
O4 P1 O2 104.6(3) . . ?
O5 P2 Sr1 69.8(2) . . ?
O5 P2 O7 111.0(3) . . ?
O5 P2 O8 104.8(3) . . ?
O6 P2 Sr1 144.4(2) . . ?
O6 P2 O5 112.4(2) . . ?
O6 P2 O7 105.2(3) . . ?
O6 P2 O8 111.7(3) . . ?
O7 P2 Sr1 106.61(19) . . ?
O8 P2 Sr1 40.29(17) . . ?
O8 P2 O7 111.9(3) . . ?
P1 O1 V2 128.2(3) . 4_565 ?
V1 O2 Sr1 107.8(2) 2_575 . ?
P1 O2 Sr1 114.3(2) . . ?
P1 O2 V1 129.1(3) . 2_575 ?
P1 O3 V2 135.0(3) . 2_575 ?
P1 O4 V1 133.5(3) . 4_465 ?
P2 O5 V2 135.6(3) . 3_545 ?
V1 O6 Sr1 90.42(15) 3_445 4_464 ?
P2 O6 Sr1 126.2(2) . 4_464 ?
P2 O6 V1 134.0(3) . 3_445 ?
P2 O7 V1 127.0(3) . . ?
V2 O8 Sr1 111.6(2) . . ?
P2 O8 Sr1 117.3(2) . . ?
P2 O8 V2 128.7(3) . . ?
V2 O9 Sr1 144.6(3) . 4_464 ?
V1 O10 Sr1 145.9(3) . . ?
Sr1 O11 H11A 86.7 . . ?
Sr1 O11 H11B 110.2 . . ?
H11A O11 H11B 112.1 . . ?
Sr1 O12 H12A 119.5 . . ?
Sr1 O12 H12B 119.1 . . ?
H12A O12 H12B 104.5 . . ?
Sr1 O13 H13A 112.2 . . ?
Sr1 O13 H13B 113.1 . . ?
V1 O13 Sr1 96.20(17) 2_575 . ?
V1 O13 H13A 112.6 2_575 . ?
V1 O13 H13B 112.6 2_575 . ?
H13A O13 H13B 109.7 . . ?
Sr1 O14 H14A 110.8 . . ?
Sr1 O14 H14B 111.3 . . ?
V2 O14 Sr1 98.69(17) . . ?
V2 O14 H14A 111.4 . . ?
V2 O14 H14B 112.7 . . ?
H14A O14 H14B 111.3 . . ?

loop_
_geom_bond_atom_site_label_1
_geom_bond_atom_site_label_2
_geom_bond_distance
_geom_bond_site_symmetry_2
_geom_bond_publ_flag
Sr1 V1 3.7417(13) 2_575 ?
Sr1 P1 3.527(2) . ?
Sr1 P2 3.569(2) . ?
Sr1 O2 2.601(5) . ?
Sr1 O6 3.154(5) 4_565 ?
Sr1 O8 2.597(5) . ?
Sr1 O9 2.721(5) 4_565 ?
Sr1 O10 2.781(6) . ?
Sr1 O11 2.628(4) . ?
Sr1 H11A 2.7172 . ?
Sr1 O12 2.527(5) . ?
Sr1 O13 2.625(4) . ?
Sr1 O14 2.699(4) . ?
V1 O2 2.011(4) 2_574 ?
V1 O4 1.996(5) 4_564 ?
V1 O6 1.990(5) 3 ?
V1 O7 2.021(5) . ?
V1 O10 1.603(6) . ?
V1 O13 2.398(6) 2_574 ?
V2 O1 2.010(5) 4_464 ?
V2 O3 1.993(4) 2_574 ?
V2 O5 1.992(5) 3_455 ?
V2 O8 2.014(4) . ?
V2 O9 1.599(6) . ?
V2 O14 2.337(5) . ?
P1 O1 1.544(5) . ?
P1 O2 1.540(5) . ?
P1 O3 1.530(5) . ?
P1 O4 1.533(5) . ?
P2 O5 1.533(5) . ?
P2 O6 1.532(5) . ?
P2 O7 1.550(6) . ?
P2 O8 1.533(5) . ?
O11 H11A 0.8539 . ?
O11 H11B 0.8501 . ?
O12 H12A 0.8502 . ?
O12 H12B 0.8503 . ?
O13 H13A 0.8522 . ?
O13 H13B 0.8664 . ?
O14 H14A 0.8652 . ?
O14 H14B 0.8471 . ?

loop_
_geom_hbond_atom_site_label_D
_geom_hbond_atom_site_label_H
_geom_hbond_atom_site_label_A
_geom_hbond_distance_DH
_geom_hbond_distance_HA
_geom_hbond_distance_DA
_geom_hbond_angle_DHA
_geom_hbond_site_symmetry_A
_geom_hbond_publ_flag
O11 H11A O5 0.85 1.90 2.676(8) 150.4 . yes
O11 H11B O6 0.85 2.29 2.863(7) 124.8 2_565 yes
O12 H12A O7 0.85 1.85 2.692(7) 168.9 4_565 yes
O12 H12B O3 0.85 2.10 2.740(8) 131.2 4_564 yes
O13 H13A O11 0.85 1.91 2.683(6) 150.9 3 yes
O13 H13B O1 0.87 2.07 2.720(7) 131.0 2_574 yes
O14 H14B O12 0.85 1.90 2.661(6) 148.0 3_455 yes

loop_
_geom_torsion_atom_site_label_1
_geom_torsion_atom_site_label_2
_geom_torsion_atom_site_label_3
_geom_torsion_atom_site_label_4
_geom_torsion
_geom_torsion_site_symmetry_1
_geom_torsion_site_symmetry_2
_geom_torsion_site_symmetry_3
_geom_torsion_site_symmetry_4
_geom_torsion_publ_flag
Sr1 V1 O10 Sr1 96.5(4) 2_574 . . . ?
Sr1 V2 O9 Sr1 91.8(5) . . . 4_464 ?
Sr1 P1 O1 V2 -17.8(4) . . . 4_565 ?
Sr1 P1 O2 V1 -143.0(4) . . . 2_575 ?
Sr1 P1 O3 V2 23.1(6) . . . 2_575 ?
Sr1 P1 O4 V1 162.2(4) . . . 4_465 ?
Sr1 P2 O5 V2 -152.3(4) . . . 3_545 ?
Sr1 P2 O6 Sr1 97.7(4) . . . 4_464 ?
Sr1 P2 O6 V1 -38.2(6) . . . 3_445 ?
Sr1 P2 O7 V1 6.3(4) . . . . ?
Sr1 P2 O8 V2 160.9(5) . . . . ?
O1 V2 O9 Sr1 -22.9(5) 4_464 . . 4_464 ?
O1 P1 O2 Sr1 86.6(3) . . . . ?
O1 P1 O2 V1 -56.4(4) . . . 2_575 ?
O1 P1 O3 V2 175.1(4) . . . 2_575 ?
O1 P1 O4 V1 65.1(5) . . . 4_465 ?
O2 V1 O10 Sr1 68.9(5) 2_574 . . . ?
O2 P1 O1 V2 -61.5(4) . . . 4_565 ?
O2 P1 O3 V2 53.8(5) . . . 2_575 ?
O2 P1 O4 V1 -173.9(3) . . . 4_465 ?
O3 V2 O9 Sr1 156.7(4) 2_574 . . 4_464 ?
O3 P1 O1 V2 177.0(3) . . . 4_565 ?
O3 P1 O2 Sr1 -156.3(2) . . . . ?
O3 P1 O2 V1 60.7(4) . . . 2_575 ?
O3 P1 O4 V1 -52.0(5) . . . 4_465 ?
O4 V1 O10 Sr1 -112.7(4) 4_564 . . . ?
O4 P1 O1 V2 55.3(5) . . . 4_565 ?
O4 P1 O2 Sr1 -34.4(3) . . . . ?
O4 P1 O2 V1 -177.4(3) . . . 2_575 ?
O4 P1 O3 V2 -63.6(5) . . . 2_575 ?
O5 V2 O9 Sr1 -113.0(4) 3_455 . . 4_464 ?
O5 P2 O6 Sr1 -176.1(2) . . . 4_464 ?
O5 P2 O6 V1 48.0(5) . . . 3_445 ?
O5 P2 O7 V1 -67.9(4) . . . . ?
O5 P2 O8 Sr1 30.2(3) . . . . ?
O5 P2 O8 V2 -168.9(3) . . . . ?
O6 V1 O10 Sr1 155.4(4) 3 . . . ?
O6 P2 O5 V2 66.0(5) . . . 3_545 ?
O6 P2 O7 V1 170.2(3) . . . . ?
O6 P2 O8 Sr1 152.2(3) . . . . ?
O6 P2 O8 V2 -46.9(4) . . . . ?
O7 V1 O10 Sr1 -22.8(5) . . . . ?
O7 P2 O5 V2 -51.6(5) . . . 3_545 ?
O7 P2 O6 Sr1 -55.1(3) . . . 4_464 ?
O7 P2 O6 V1 169.0(4) . . . 3_445 ?
O7 P2 O8 Sr1 -90.2(3) . . . . ?
O7 P2 O8 V2 70.8(4) . . . . ?
O8 V2 O9 Sr1 70.1(4) . . . 4_464 ?
O8 P2 O5 V2 -172.5(3) . . . 3_545 ?
O8 P2 O6 Sr1 66.4(4) . . . 4_464 ?
O8 P2 O6 V1 -69.5(4) . . . 3_445 ?
O8 P2 O7 V1 48.7(4) . . . . ?

loop_
_twin_individual_id
_twin_individual_mass_fraction_refined
1 0.544(11)
2 0.456(11)
